data_7248172
loop_
_publ_author_name
'Gavrikov, Andrey V.'
'Ilyukhin, Andrey B.'

_publ_section_title
;
 Union is strength: \p--\p stacking interactions are capable of preventing
 solid-state racemization of tris-chelate complexes
;
_journal_issue 12
_journal_name_full CrystEngComm
_journal_page_first 1677
_journal_page_last 1682
_journal_paper_doi 10.1039/D4CE00104D
_journal_volume 26
_journal_year 2024
_chemical_absolute_configuration ad
_chemical_formula_moiety 'C36 H24 Co N6, C12 H8 N7 O15 Sm, 3(C2 H3 N)'
_chemical_formula_sum 'C54 H41 Co N16 O15 Sm'
_chemical_formula_weight 1363.31
_space_group_IT_number 19
_space_group_name_Hall 'P 2ac 2ab'
_space_group_name_H-M_alt 'P 21 21 21'
_symmetry_cell_setting orthorhombic
_symmetry_Int_Tables_number 19
_symmetry_space_group_name_Hall 'P 2ac 2ab'
_symmetry_space_group_name_H-M 'P 21 21 21'
_atom_sites_solution_hydrogens geom
_audit_conform_dict_location ftp://ftp.iucr.org/pub/cif_core.dic
_audit_conform_dict_name cif_core.dic
_audit_conform_dict_version 2.4.5
_audit_creation_date 2023-12-09T15:15:52-00:00
_audit_creation_method 'WinGX routine CIF_UPDATE'
_audit_update_record
;
2023-12-11 deposited with the CCDC.	2024-02-14 downloaded from the CCDC.
;
_cell_angle_alpha 90
_cell_angle_beta 90
_cell_angle_gamma 90
_cell_formula_units_Z 4
_cell_length_a 12.4812(7)
_cell_length_b 20.2883(13)
_cell_length_c 22.2801(15)
_cell_measurement_reflns_used 9501
_cell_measurement_temperature 300(2)
_cell_measurement_theta_max 28.27
_cell_measurement_theta_min 2.45
_cell_volume 5641.8(6)
_computing_cell_refinement 'Bruker SAINT'
_computing_data_collection 'Bruker APEX3'
_computing_data_reduction 'Bruker SAINT'
_computing_molecular_graphics 'Bruker SHELXTL'
_computing_publication_material 'Bruker SHELXTL'
_computing_structure_refinement 'SHELXL-2018/3 (Sheldrick, 2018)'
_computing_structure_solution 'SHELXS-2018 (Sheldrick, 2015)'
_diffrn_ambient_temperature 300(2)
_diffrn_measured_fraction_theta_full 0.998
_diffrn_measured_fraction_theta_max 0.998
_diffrn_measurement_device_type 'Bruker AXS D8 VENTURE PHOTON III C14 IuS 3.0'
_diffrn_measurement_method '\w scans'
_diffrn_radiation_monochromator graphite
_diffrn_radiation_type MoK\a
_diffrn_radiation_wavelength 0.71073
_diffrn_reflns_av_R_equivalents 0.0729
_diffrn_reflns_av_unetI/netI 0.0415
_diffrn_reflns_Laue_measured_fraction_full 0.998
_diffrn_reflns_Laue_measured_fraction_max 0.998
_diffrn_reflns_limit_h_max 16
_diffrn_reflns_limit_h_min -16
_diffrn_reflns_limit_k_max 27
_diffrn_reflns_limit_k_min -27
_diffrn_reflns_limit_l_max 29
_diffrn_reflns_limit_l_min -29
_diffrn_reflns_number 111377
_diffrn_reflns_point_group_measured_fraction_full 0.999
_diffrn_reflns_point_group_measured_fraction_max 0.998
_diffrn_reflns_theta_full 25.242
_diffrn_reflns_theta_max 28.307
_diffrn_reflns_theta_min 2.086
_diffrn_standards_number 0
_exptl_absorpt_coefficient_mu 1.408
_exptl_absorpt_correction_T_max 0.492
_exptl_absorpt_correction_T_min 0.3753
_exptl_absorpt_correction_type multi-scan
_exptl_absorpt_process_details
;
 SADABS 2016/2: Krause, L., Herbst-Irmer, R., Sheldrick G.M. & Stalke D.,
 J. Appl. Cryst. 48 (2015) 3-10
;
_exptl_crystal_colour yellow
_exptl_crystal_density_diffrn 1.605
_exptl_crystal_description plate
_exptl_crystal_F_000 2744
_exptl_crystal_size_max 0.32
_exptl_crystal_size_mid 0.24
_exptl_crystal_size_min 0.12
_refine_diff_density_max 0.465
_refine_diff_density_min -0.577
_refine_diff_density_rms 0.047
_refine_ls_abs_structure_details
;
 Flack x determined using 5307 quotients [(I+)-(I-)]/[(I+)+(I-)]
 (Parsons, Flack and Wagner, Acta Cryst. B69 (2013) 249-259).
;
_refine_ls_abs_structure_Flack -0.022(5)
_refine_ls_extinction_method none
_refine_ls_goodness_of_fit_ref 1.029
_refine_ls_hydrogen_treatment constr
_refine_ls_matrix_type full
_refine_ls_number_parameters 787
_refine_ls_number_reflns 14012
_refine_ls_number_restraints 0
_refine_ls_restrained_S_all 1.029
_refine_ls_R_factor_all 0.0345
_refine_ls_R_factor_gt 0.0284
_refine_ls_shift/su_max 0.001
_refine_ls_shift/su_mean 0
_refine_ls_structure_factor_coef Fsqd
_refine_ls_weighting_details 'w=1/[\s^2^(Fo^2^)+(0.0200P)^2^+1.0000P] where P=(Fo^2^+2Fc^2^)/3'
_refine_ls_weighting_scheme calc
_refine_ls_wR_factor_gt 0.0615
_refine_ls_wR_factor_ref 0.0641
_reflns_Friedel_coverage 0.827
_reflns_Friedel_fraction_full 1
_reflns_Friedel_fraction_max 0.999
_reflns_number_gt 12726
_reflns_number_total 14012
_reflns_threshold_expression 'I > 2\s(I)'
_cod_data_source_file d4ce00104d2.cif
_cod_data_source_block CoSmPhen_3MeCN_300K
_cod_depositor_comments 'Adding full bibliography for 7248144--7248174.cif.'
_cod_database_code 7248172
_shelx_estimated_absorpt_t_min 0.661
_shelx_estimated_absorpt_t_max 0.849

loop_
_symmetry_equiv_pos_as_xyz
'x, y, z'
'-x+1/2, -y, z+1/2'
'-x, y+1/2, -z+1/2'
'x+1/2, -y+1/2, -z'

loop_
_atom_site_label
_atom_site_type_symbol
_atom_site_fract_x
_atom_site_fract_y
_atom_site_fract_z
_atom_site_U_iso_or_equiv
_atom_site_adp_type
_atom_site_occupancy
_atom_site_site_symmetry_order
_atom_site_calc_flag
_atom_site_refinement_flags_posn
_atom_site_refinement_flags_adp
_atom_site_refinement_flags_occupancy
_atom_site_disorder_assembly
_atom_site_disorder_group
Sm1 Sm 0.37864(2) 0.44469(2) 0.48118(2) 0.03618(5) Uani 1 1 d . . . . .
Co1 Co 0.75137(4) 0.51971(2) 0.74667(2) 0.03560(11) Uani 1 1 d . . . . .
O1 O 0.4592(2) 0.45895(14) 0.58742(13) 0.0447(7) Uani 1 1 d . . . . .
O2 O 0.3106(2) 0.40569(16) 0.58760(14) 0.0496(7) Uani 1 1 d . . . . .
O3 O 0.3945(3) 0.42276(18) 0.67153(14) 0.0637(9) Uani 1 1 d . . . . .
O4 O 0.4699(2) 0.33959(14) 0.51927(17) 0.0547(7) Uani 1 1 d . . . . .
O5 O 0.3104(2) 0.32230(15) 0.48637(16) 0.0538(7) Uani 1 1 d . . . . .
O6 O 0.4049(3) 0.24047(15) 0.51995(19) 0.0786(11) Uani 1 1 d . . . . .
O7 O 0.4525(3) 0.36469(19) 0.39459(18) 0.0671(10) Uani 1 1 d . . . . .
O8 O 0.2962(3) 0.40608(17) 0.38181(15) 0.0549(8) Uani 1 1 d . . . . .
O9 O 0.3579(4) 0.3369(2) 0.31713(17) 0.0947(14) Uani 1 1 d . . . . .
O10 O 0.4582(3) 0.50279(16) 0.38121(15) 0.0550(8) Uani 1 1 d . . . . .
O11 O 0.3152(2) 0.54390(16) 0.42003(14) 0.0517(7) Uani 1 1 d . . . . .
O12 O 0.3878(4) 0.5902(2) 0.34232(17) 0.0802(11) Uani 1 1 d . . . . .
O13 O 0.5814(2) 0.44844(16) 0.47932(14) 0.0492(6) Uani 1 1 d . . . . .
O14 O 0.5142(2) 0.54417(15) 0.49629(13) 0.0514(7) Uani 1 1 d . . . . .
O15 O 0.6862(2) 0.5313(2) 0.49660(18) 0.0749(11) Uani 1 1 d . . . . .
N7 N 0.2807(2) 0.54022(16) 0.54473(16) 0.0409(8) Uani 1 1 d . . . . .
N8 N 0.1649(2) 0.44681(16) 0.48378(15) 0.0402(6) Uani 1 1 d . . . . .
N9 N 0.3883(3) 0.42880(15) 0.61664(15) 0.0424(7) Uani 1 1 d . . . . .
N10 N 0.3949(3) 0.29948(17) 0.50873(16) 0.0494(9) Uani 1 1 d . . . . .
N11 N 0.3688(4) 0.36774(19) 0.36373(16) 0.0536(9) Uani 1 1 d . . . . .
N12 N 0.3882(3) 0.5464(2) 0.37991(16) 0.0527(9) Uani 1 1 d . . . . .
N13 N 0.5957(2) 0.50878(19) 0.49090(15) 0.0458(8) Uani 1 1 d . . . . .
N1 N 0.7149(3) 0.60024(17) 0.68969(16) 0.0434(8) Uani 1 1 d . . . . .
N2 N 0.7685(2) 0.60160(16) 0.80640(15) 0.0404(7) Uani 1 1 d . . . . .
N3 N 0.5843(3) 0.51173(18) 0.76993(17) 0.0468(8) Uani 1 1 d . . . . .
N4 N 0.7539(3) 0.44592(19) 0.81424(15) 0.0451(7) Uani 1 1 d . . . . .
N5 N 0.9164(2) 0.51243(16) 0.72468(15) 0.0379(7) Uani 1 1 d . . . . .
N6 N 0.7505(2) 0.44620(18) 0.67817(14) 0.0402(7) Uani 1 1 d . . . . .
C1 C 0.6860(4) 0.5983(2) 0.6324(2) 0.0527(11) Uani 1 1 d . . . . .
H1A H 0.692627 0.558585 0.611871 0.063 Uiso 1 1 calc R U . . .
C2 C 0.6464(5) 0.6525(3) 0.6017(2) 0.0718(15) Uani 1 1 d . . . . .
H2A H 0.625475 0.649001 0.561797 0.086 Uiso 1 1 calc R U . . .
C3 C 0.6387(5) 0.7111(3) 0.6314(3) 0.0799(17) Uani 1 1 d . . . . .
H3A H 0.611915 0.747913 0.61154 0.096 Uiso 1 1 calc R U . . .
C4 C 0.6710(5) 0.7163(2) 0.6917(2) 0.0654(14) Uani 1 1 d . . . . .
C5 C 0.6676(6) 0.7757(3) 0.7260(3) 0.087(2) Uani 1 1 d . . . . .
H5A H 0.642909 0.81417 0.707948 0.105 Uiso 1 1 calc R U . . .
C6 C 0.6989(5) 0.7777(3) 0.7836(3) 0.0806(18) Uani 1 1 d . . . . .
H6A H 0.696741 0.817327 0.804466 0.097 Uiso 1 1 calc R U . . .
C7 C 0.7357(4) 0.7190(2) 0.8131(2) 0.0565(12) Uani 1 1 d . . . . .
C8 C 0.7661(4) 0.7172(3) 0.8737(2) 0.0626(13) Uani 1 1 d . . . . .
H8A H 0.763718 0.755359 0.896715 0.075 Uiso 1 1 calc R U . . .
C9 C 0.7991(4) 0.6594(3) 0.8986(2) 0.0600(12) Uani 1 1 d . . . . .
H9A H 0.821464 0.657982 0.938432 0.072 Uiso 1 1 calc R U . . .
C10 C 0.7989(3) 0.6023(2) 0.8637(2) 0.0484(10) Uani 1 1 d . . . . .
H10A H 0.82096 0.562935 0.881185 0.058 Uiso 1 1 calc R U . . .
C11 C 0.7377(3) 0.6597(2) 0.7815(2) 0.0441(9) Uani 1 1 d . . . . .
C12 C 0.7070(3) 0.6585(2) 0.7190(2) 0.0467(10) Uani 1 1 d . . . . .
C13 C 0.5023(3) 0.5467(3) 0.7499(3) 0.0630(13) Uani 1 1 d . . . . .
H13A H 0.515097 0.577672 0.719923 0.076 Uiso 1 1 calc R U . . .
C14 C 0.3981(4) 0.5399(3) 0.7710(3) 0.0776(17) Uani 1 1 d . . . . .
H14A H 0.343043 0.565886 0.75582 0.093 Uiso 1 1 calc R U . . .
C15 C 0.3789(5) 0.4947(3) 0.8138(3) 0.0794(17) Uani 1 1 d . . . . .
H15A H 0.309621 0.489431 0.82842 0.095 Uiso 1 1 calc R U . . .
C16 C 0.4617(4) 0.4556(3) 0.8369(2) 0.0626(14) Uani 1 1 d . . . . .
C17 C 0.4475(6) 0.4068(3) 0.8814(3) 0.083(2) Uani 1 1 d . . . . .
H17A H 0.379056 0.39849 0.896118 0.1 Uiso 1 1 calc R U . . .
C18 C 0.5299(6) 0.3725(3) 0.9028(3) 0.0796(19) Uani 1 1 d . . . . .
H18A H 0.517855 0.340594 0.932017 0.096 Uiso 1 1 calc R U . . .
C19 C 0.6385(5) 0.3839(2) 0.8814(2) 0.0647(14) Uani 1 1 d . . . . .
C20 C 0.7293(6) 0.3508(3) 0.9023(3) 0.085(2) Uani 1 1 d . . . . .
H20A H 0.722121 0.318606 0.931785 0.103 Uiso 1 1 calc R U . . .
C21 C 0.8276(6) 0.3650(3) 0.8802(3) 0.0795(18) Uani 1 1 d . . . . .
H21A H 0.887713 0.342795 0.894304 0.095 Uiso 1 1 calc R U . . .
C22 C 0.8378(4) 0.4136(2) 0.8358(2) 0.0595(12) Uani 1 1 d . . . . .
H22A H 0.905597 0.423523 0.820979 0.071 Uiso 1 1 calc R U . . .
C23 C 0.6547(4) 0.4311(2) 0.83696(19) 0.0480(10) Uani 1 1 d . . . . .
C24 C 0.5659(3) 0.4669(2) 0.8135(2) 0.0477(11) Uani 1 1 d . . . . .
C25 C 0.9972(3) 0.5472(2) 0.7468(2) 0.0456(9) Uani 1 1 d . . . . .
H25A H 0.982368 0.581591 0.773052 0.055 Uiso 1 1 calc R U . . .
C26 C 1.1037(3) 0.5339(2) 0.7321(2) 0.0557(12) Uani 1 1 d . . . . .
H26A H 1.158563 0.559395 0.748242 0.067 Uiso 1 1 calc R U . . .
C27 C 1.1268(4) 0.4836(2) 0.6939(2) 0.0563(11) Uani 1 1 d . . . . .
H27A H 1.197726 0.473871 0.684646 0.068 Uiso 1 1 calc R U . . .
C28 C 1.0441(3) 0.4463(2) 0.66859(18) 0.0434(9) Uani 1 1 d . . . . .
C29 C 1.0599(3) 0.3939(2) 0.6266(2) 0.0507(11) Uani 1 1 d . . . . .
H29A H 1.129232 0.382094 0.615672 0.061 Uiso 1 1 calc R U . . .
C30 C 0.9769(4) 0.3614(2) 0.6028(2) 0.0512(11) Uani 1 1 d . . . . .
H30A H 0.98978 0.327262 0.575825 0.061 Uiso 1 1 calc R U . . .
C31 C 0.8684(4) 0.3779(2) 0.61784(18) 0.0446(9) Uani 1 1 d . . . . .
C32 C 0.7778(4) 0.3479(2) 0.5919(2) 0.0565(12) Uani 1 1 d . . . . .
H32A H 0.785873 0.314922 0.563208 0.068 Uiso 1 1 calc R U . . .
C33 C 0.6790(4) 0.3675(2) 0.6091(2) 0.0569(12) Uani 1 1 d . . . . .
H33A H 0.618565 0.348665 0.591671 0.068 Uiso 1 1 calc R U . . .
C34 C 0.6677(3) 0.4162(2) 0.6531(2) 0.0512(11) Uani 1 1 d . . . . .
H34A H 0.599078 0.427925 0.665201 0.061 Uiso 1 1 calc R U . . .
C35 C 0.8505(3) 0.42776(18) 0.65988(17) 0.0369(8) Uani 1 1 d . . . . .
C36 C 0.9387(3) 0.46325(18) 0.68540(17) 0.0372(8) Uani 1 1 d . . . . .
C37 C 0.3338(4) 0.5847(2) 0.5760(2) 0.0507(10) Uani 1 1 d . . . . .
H37A H 0.408088 0.581653 0.576795 0.061 Uiso 1 1 calc R U . . .
C38 C 0.2864(4) 0.6359(2) 0.6076(2) 0.0603(13) Uani 1 1 d . . . . .
H38A H 0.328149 0.665253 0.629521 0.072 Uiso 1 1 calc R U . . .
C39 C 0.1784(4) 0.6423(2) 0.6062(2) 0.0593(12) Uani 1 1 d . . . . .
H39A H 0.145144 0.676767 0.62645 0.071 Uiso 1 1 calc R U . . .
C40 C 0.1167(4) 0.59627(19) 0.57366(19) 0.0471(9) Uani 1 1 d . . . . .
C41 C 0.0020(4) 0.5990(2) 0.5714(2) 0.0591(13) Uani 1 1 d . . . . .
H41A H -0.03398 0.632419 0.59165 0.071 Uiso 1 1 calc R U . . .
C42 C -0.0540(3) 0.5539(3) 0.5406(2) 0.0558(11) Uani 1 1 d . . . . .
H42A H -0.12837 0.556765 0.539619 0.067 Uiso 1 1 calc R U . . .
C43 C -0.0019(3) 0.5019(2) 0.50931(19) 0.0452(9) Uani 1 1 d . . . . .
C44 C -0.0589(3) 0.4543(2) 0.4768(2) 0.0513(10) Uani 1 1 d . . . . .
H44A H -0.13298 0.457242 0.473065 0.062 Uiso 1 1 calc R U . . .
C45 C -0.0050(3) 0.4039(2) 0.4508(2) 0.0521(11) Uani 1 1 d . . . . .
H45A H -0.041744 0.37122 0.429947 0.062 Uiso 1 1 calc R U . . .
C46 C 0.1068(3) 0.4014(2) 0.4556(2) 0.0481(10) Uani 1 1 d . . . . .
H46A H 0.142415 0.366046 0.43817 0.058 Uiso 1 1 calc R U . . .
C47 C 0.1113(3) 0.49702(17) 0.51094(17) 0.0383(8) Uani 1 1 d . . . . .
C48 C 0.1709(3) 0.54557(19) 0.54353(17) 0.0389(8) Uani 1 1 d . . . . .
N14 N 0.5323(8) 0.7393(4) 0.4920(3) 0.133(3) Uani 1 1 d . . . . .
N15 N 0.5606(6) 0.2854(4) 0.1755(3) 0.122(3) Uani 1 1 d . . . . .
N16 N 0.6387(14) 0.2568(7) 0.7774(5) 0.287(9) Uani 1 1 d . . . . .
C49 C 0.4527(10) 0.7245(4) 0.4749(3) 0.110(3) Uani 1 1 d . . . . .
C50 C 0.3471(8) 0.7057(4) 0.4541(4) 0.133(4) Uani 1 1 d . . . . .
H50A H 0.326949 0.73309 0.420805 0.199 Uiso 1 1 calc R U . . .
H50B H 0.296248 0.711259 0.486073 0.199 Uiso 1 1 calc R U . . .
H50C H 0.347967 0.660443 0.441685 0.199 Uiso 1 1 calc R U . . .
C51 C 0.5250(6) 0.2544(3) 0.2114(3) 0.0824(18) Uani 1 1 d . . . . .
C52 C 0.4805(9) 0.2143(4) 0.2576(4) 0.134(4) Uani 1 1 d . . . . .
H52A H 0.510012 0.170703 0.254981 0.201 Uiso 1 1 calc R U . . .
H52B H 0.404113 0.212184 0.252807 0.201 Uiso 1 1 calc R U . . .
H52C H 0.497303 0.232986 0.296012 0.201 Uiso 1 1 calc R U . . .
C53 C 0.6163(11) 0.2387(5) 0.7337(4) 0.145(4) Uani 1 1 d . . . . .
C54 C 0.5858(8) 0.2166(4) 0.6763(4) 0.138(4) Uani 1 1 d . . . . .
H54A H 0.521377 0.190994 0.67943 0.206 Uiso 1 1 calc R U . . .
H54B H 0.641922 0.189902 0.65969 0.206 Uiso 1 1 calc R U . . .
H54C H 0.573336 0.25388 0.650718 0.206 Uiso 1 1 calc R U . . .

loop_
_atom_site_aniso_label
_atom_site_aniso_U_11
_atom_site_aniso_U_22
_atom_site_aniso_U_33
_atom_site_aniso_U_23
_atom_site_aniso_U_13
_atom_site_aniso_U_12
Sm1 0.02511(8) 0.04160(9) 0.04185(9) -0.00242(9) -0.00061(8) -0.00066(8)
Co1 0.0253(2) 0.0395(3) 0.0420(3) 0.0010(2) -0.0001(2) 0.0038(2)
O1 0.0301(13) 0.0545(18) 0.0495(16) 0.0064(14) 0.0030(11) -0.0023(12)
O2 0.0307(14) 0.0600(18) 0.0583(19) -0.0041(15) 0.0007(13) -0.0053(13)
O3 0.065(2) 0.085(2) 0.0412(17) 0.0034(15) 0.0038(15) -0.0106(18)
O4 0.0422(15) 0.0500(16) 0.072(2) -0.0083(18) -0.0076(16) 0.0008(13)
O5 0.0431(15) 0.0519(16) 0.066(2) -0.0051(17) -0.0063(15) -0.0021(13)
O6 0.101(3) 0.0410(16) 0.094(3) 0.005(2) -0.002(2) 0.0083(17)
O7 0.0456(19) 0.072(2) 0.084(3) -0.001(2) 0.0068(18) 0.0056(17)
O8 0.0463(17) 0.064(2) 0.0548(19) -0.0061(16) -0.0019(14) -0.0027(15)
O9 0.128(4) 0.093(3) 0.063(2) -0.035(2) 0.009(3) -0.015(3)
O10 0.0467(18) 0.060(2) 0.058(2) -0.0015(16) 0.0012(14) -0.0021(15)
O11 0.0425(15) 0.0569(19) 0.0558(18) 0.0035(15) -0.0020(13) 0.0011(14)
O12 0.090(3) 0.081(2) 0.070(2) 0.031(2) 0.000(2) -0.002(2)
O13 0.0359(12) 0.0572(16) 0.0545(16) -0.007(2) 0.0035(12) -0.0007(13)
O14 0.0395(14) 0.0579(18) 0.0568(18) -0.0048(14) 0.0037(12) 0.0011(13)
O15 0.0344(15) 0.096(3) 0.094(3) -0.009(2) -0.0026(16) -0.0257(16)
N7 0.0305(16) 0.0435(19) 0.0486(19) -0.0041(15) 0.0015(13) -0.0007(13)
N8 0.0290(13) 0.0429(15) 0.0487(17) -0.001(2) -0.0004(13) -0.0013(13)
N9 0.0313(16) 0.0466(18) 0.0494(19) -0.0005(14) 0.0051(15) 0.0043(14)
N10 0.054(2) 0.0429(17) 0.051(2) -0.0039(16) 0.0004(17) 0.0039(16)
N11 0.057(2) 0.055(2) 0.049(2) -0.0061(17) 0.008(2) -0.014(2)
N12 0.050(2) 0.061(2) 0.0477(19) 0.0040(18) -0.0074(17) -0.012(2)
N13 0.0313(17) 0.068(2) 0.0381(19) -0.0021(17) 0.0009(12) -0.0082(15)
N1 0.0406(18) 0.0456(18) 0.0438(19) 0.0032(16) -0.0008(15) 0.0066(15)
N2 0.0315(16) 0.0463(18) 0.0435(18) 0.0005(15) -0.0008(14) 0.0051(14)
N3 0.0296(16) 0.053(2) 0.058(2) -0.0088(18) 0.0042(14) -0.0009(15)
N4 0.0465(18) 0.0438(17) 0.0449(18) 0.0010(17) -0.0034(15) -0.0049(18)
N5 0.0279(15) 0.0434(17) 0.0425(18) -0.0008(15) -0.0008(12) 0.0011(13)
N6 0.0271(14) 0.0465(16) 0.0470(17) -0.0022(17) -0.0040(13) 0.0057(16)
C1 0.058(3) 0.055(3) 0.045(2) 0.002(2) -0.007(2) 0.005(2)
C2 0.091(4) 0.071(3) 0.053(3) 0.012(3) -0.018(3) 0.015(3)
C3 0.104(5) 0.063(3) 0.073(4) 0.019(3) -0.021(4) 0.022(3)
C4 0.085(4) 0.047(3) 0.065(3) 0.005(2) -0.011(3) 0.014(2)
C5 0.124(6) 0.048(3) 0.090(5) 0.005(3) -0.018(4) 0.029(3)
C6 0.097(4) 0.047(3) 0.098(5) -0.012(3) -0.012(4) 0.019(3)
C7 0.057(3) 0.047(2) 0.066(3) -0.011(2) -0.002(2) 0.007(2)
C8 0.060(3) 0.061(3) 0.066(3) -0.021(2) 0.002(2) 0.006(2)
C9 0.061(3) 0.069(3) 0.050(3) -0.010(2) -0.004(2) 0.003(2)
C10 0.046(2) 0.055(3) 0.045(2) -0.001(2) -0.0027(19) 0.007(2)
C11 0.039(2) 0.043(2) 0.051(2) -0.0022(19) -0.0010(18) 0.0062(17)
C12 0.046(2) 0.042(2) 0.052(2) 0.0034(19) -0.0036(19) 0.0116(18)
C13 0.0299(19) 0.071(3) 0.088(3) -0.012(3) 0.001(2) 0.004(2)
C14 0.033(3) 0.084(4) 0.116(5) -0.019(4) 0.004(3) 0.008(2)
C15 0.037(2) 0.092(4) 0.109(5) -0.039(4) 0.024(3) -0.005(3)
C16 0.055(3) 0.066(3) 0.067(3) -0.029(3) 0.023(2) -0.025(2)
C17 0.089(5) 0.082(4) 0.079(4) -0.029(4) 0.041(4) -0.038(4)
C18 0.110(5) 0.071(4) 0.058(3) -0.006(3) 0.025(3) -0.045(4)
C19 0.093(4) 0.054(3) 0.047(3) -0.004(2) 0.002(3) -0.024(3)
C20 0.137(6) 0.064(3) 0.055(3) 0.017(3) -0.009(4) -0.032(4)
C21 0.104(5) 0.058(3) 0.076(4) 0.016(3) -0.035(4) 0.002(3)
C22 0.060(3) 0.053(3) 0.065(3) 0.007(2) -0.019(2) -0.001(2)
C23 0.058(3) 0.045(2) 0.041(2) -0.0077(18) 0.0054(18) -0.0167(18)
C24 0.039(2) 0.052(2) 0.052(2) -0.022(2) 0.0116(18) -0.0120(18)
C25 0.0319(18) 0.054(2) 0.051(2) -0.002(2) 0.0011(17) -0.0019(19)
C26 0.030(2) 0.075(3) 0.062(3) -0.006(2) 0.0018(18) -0.0097(19)
C27 0.0244(18) 0.081(3) 0.064(3) 0.002(2) 0.008(2) -0.003(2)
C28 0.0306(17) 0.052(2) 0.047(2) 0.010(2) 0.0064(15) 0.0046(19)
C29 0.042(2) 0.059(3) 0.052(3) 0.004(2) 0.015(2) 0.012(2)
C30 0.053(3) 0.053(2) 0.047(2) -0.002(2) 0.010(2) 0.013(2)
C31 0.045(2) 0.046(2) 0.043(2) 0.0020(17) -0.0010(19) 0.0048(19)
C32 0.061(3) 0.057(3) 0.052(3) -0.012(2) -0.008(2) 0.005(2)
C33 0.049(3) 0.060(3) 0.061(3) -0.010(2) -0.016(2) -0.001(2)
C34 0.035(2) 0.056(3) 0.062(3) -0.009(2) -0.010(2) 0.0041(19)
C35 0.0323(18) 0.043(2) 0.0350(19) 0.0061(16) -0.0002(14) 0.0047(14)
C36 0.0292(18) 0.043(2) 0.039(2) 0.0080(16) 0.0021(15) 0.0018(14)
C37 0.041(2) 0.054(2) 0.057(3) -0.008(2) -0.001(2) -0.0015(19)
C38 0.062(3) 0.053(3) 0.067(3) -0.017(2) 0.002(2) -0.004(2)
C39 0.058(3) 0.053(3) 0.066(3) -0.015(2) 0.011(2) 0.007(2)
C40 0.047(2) 0.043(2) 0.052(2) 0.0008(18) 0.008(2) 0.008(2)
C41 0.045(2) 0.059(3) 0.073(3) -0.004(2) 0.015(2) 0.017(2)
C42 0.0336(19) 0.064(3) 0.070(3) 0.004(3) 0.0079(18) 0.010(2)
C43 0.0308(18) 0.052(2) 0.053(3) 0.011(2) 0.0057(17) 0.0042(16)
C44 0.0288(17) 0.061(3) 0.064(3) 0.008(3) -0.0011(19) -0.0043(17)
C45 0.036(2) 0.058(3) 0.062(3) 0.004(2) -0.006(2) -0.016(2)
C46 0.037(2) 0.049(2) 0.059(2) -0.0041(19) -0.0014(19) -0.0061(18)
C47 0.0323(18) 0.0419(18) 0.041(2) 0.0098(16) 0.0017(16) 0.0000(15)
C48 0.0337(18) 0.041(2) 0.0416(19) 0.0052(17) 0.0049(15) 0.0034(16)
N14 0.218(10) 0.096(5) 0.085(5) 0.000(4) -0.040(5) 0.055(6)
N15 0.123(5) 0.128(6) 0.116(5) 0.059(5) -0.018(4) 0.011(4)
N16 0.38(2) 0.320(19) 0.157(9) -0.124(11) -0.075(13) 0.124(16)
C49 0.208(12) 0.068(4) 0.055(4) 0.001(3) -0.017(5) 0.047(6)
C50 0.207(11) 0.093(6) 0.098(6) 0.005(5) 0.019(7) 0.019(7)
C51 0.104(5) 0.065(4) 0.078(4) 0.014(3) -0.022(4) 0.007(3)
C52 0.216(11) 0.082(5) 0.103(6) 0.024(5) 0.027(7) -0.006(6)
C53 0.189(10) 0.138(8) 0.107(6) -0.022(6) -0.009(8) 0.043(8)
C54 0.166(10) 0.124(7) 0.123(7) -0.008(6) 0.015(7) -0.030(7)

loop_
_atom_type_symbol
_atom_type_description
_atom_type_scat_dispersion_real
_atom_type_scat_dispersion_imag
_atom_type_scat_source
C C 0.0033 0.0016 'International Tables Vol C Tables 4.2.6.8 and 6.1.1.4'
H H 0 0 'International Tables Vol C Tables 4.2.6.8 and 6.1.1.4'
Sm Sm -0.1638 3.4418 'International Tables Vol C Tables 4.2.6.8 and 6.1.1.4'
N N 0.0061 0.0033 'International Tables Vol C Tables 4.2.6.8 and 6.1.1.4'
Co Co 0.3494 0.9721 'International Tables Vol C Tables 4.2.6.8 and 6.1.1.4'
O O 0.0106 0.006 'International Tables Vol C Tables 4.2.6.8 and 6.1.1.4'

loop_
_geom_angle_atom_site_label_1
_geom_angle_atom_site_label_2
_geom_angle_atom_site_label_3
_geom_angle
_geom_angle_site_symmetry_1
_geom_angle_site_symmetry_3
_geom_angle_publ_flag
O13 Sm1 O11 106.09(10) . . ?
O13 Sm1 O4 65.55(10) . . ?
O11 Sm1 O4 165.82(11) . . ?
O13 Sm1 O8 113.32(10) . . ?
O11 Sm1 O8 69.89(11) . . ?
O4 Sm1 O8 102.13(11) . . ?
O13 Sm1 O1 67.86(9) . . ?
O11 Sm1 O1 121.32(9) . . ?
O4 Sm1 O1 67.50(10) . . ?
O8 Sm1 O1 168.48(10) . . ?
O13 Sm1 O5 110.67(9) . . ?
O11 Sm1 O5 131.85(10) . . ?
O4 Sm1 O5 48.94(9) . . ?
O8 Sm1 O5 67.62(11) . . ?
O1 Sm1 O5 101.03(10) . . ?
O13 Sm1 O2 110.19(9) . . ?
O11 Sm1 O2 127.96(10) . . ?
O4 Sm1 O2 66.18(10) . . ?
O8 Sm1 O2 123.72(9) . . ?
O1 Sm1 O2 48.48(9) . . ?
O5 Sm1 O2 64.73(10) . . ?
O13 Sm1 O14 48.87(9) . . ?
O11 Sm1 O14 70.52(10) . . ?
O4 Sm1 O14 107.89(9) . . ?
O8 Sm1 O14 126.68(10) . . ?
O1 Sm1 O14 63.34(9) . . ?
O5 Sm1 O14 156.82(9) . . ?
O2 Sm1 O14 108.60(9) . . ?
O13 Sm1 N8 177.34(9) . . ?
O11 Sm1 N8 71.90(10) . . ?
O4 Sm1 N8 116.79(10) . . ?
O8 Sm1 N8 67.83(10) . . ?
O1 Sm1 N8 111.53(9) . . ?
O5 Sm1 N8 71.96(10) . . ?
O2 Sm1 N8 70.36(9) . . ?
O14 Sm1 N8 128.47(9) . . ?
O13 Sm1 O7 70.32(10) . . ?
O11 Sm1 O7 101.50(11) . . ?
O4 Sm1 O7 65.30(12) . . ?
O8 Sm1 O7 48.11(10) . . ?
O1 Sm1 O7 126.26(10) . . ?
O5 Sm1 O7 64.63(11) . . ?
O2 Sm1 O7 125.08(11) . . ?
O14 Sm1 O7 109.38(10) . . ?
N8 Sm1 O7 111.63(11) . . ?
O13 Sm1 N7 116.13(10) . . ?
O11 Sm1 N7 64.73(10) . . ?
O4 Sm1 N7 128.79(11) . . ?
O8 Sm1 N7 119.46(10) . . ?
O1 Sm1 N7 67.37(10) . . ?
O5 Sm1 N7 120.65(10) . . ?
O2 Sm1 N7 66.27(10) . . ?
O14 Sm1 N7 71.07(9) . . ?
N8 Sm1 N7 61.54(10) . . ?
O7 Sm1 N7 165.62(11) . . ?
O13 Sm1 O10 66.87(10) . . ?
O11 Sm1 O10 48.12(10) . . ?
O4 Sm1 O10 118.14(11) . . ?
O8 Sm1 O10 64.52(10) . . ?
O1 Sm1 O10 124.12(9) . . ?
O5 Sm1 O10 124.49(10) . . ?
O2 Sm1 O10 170.73(9) . . ?
O14 Sm1 O10 62.60(9) . . ?
N8 Sm1 O10 112.16(10) . . ?
O7 Sm1 O10 63.02(11) . . ?
N7 Sm1 O10 106.58(10) . . ?
N1 Co1 N5 97.12(13) . . ?
N1 Co1 N4 166.36(14) . . ?
N5 Co1 N4 95.75(13) . . ?
N1 Co1 N6 96.28(13) . . ?
N5 Co1 N6 77.95(12) . . ?
N4 Co1 N6 90.82(13) . . ?
N1 Co1 N2 78.19(13) . . ?
N5 Co1 N2 95.79(12) . . ?
N4 Co1 N2 96.03(13) . . ?
N6 Co1 N2 171.18(13) . . ?
N1 Co1 N3 89.66(14) . . ?
N5 Co1 N3 171.68(14) . . ?
N4 Co1 N3 77.93(14) . . ?
N6 Co1 N3 96.57(13) . . ?
N2 Co1 N3 90.30(13) . . ?
N9 O1 Sm1 98.4(2) . . ?
N9 O2 Sm1 95.9(2) . . ?
N10 O4 Sm1 98.3(2) . . ?
N10 O5 Sm1 95.4(2) . . ?
N11 O7 Sm1 94.5(3) . . ?
N11 O8 Sm1 100.1(3) . . ?
N12 O10 Sm1 94.1(2) . . ?
N12 O11 Sm1 100.5(2) . . ?
N13 O13 Sm1 99.6(2) . . ?
N13 O14 Sm1 94.0(2) . . ?
C37 N7 C48 117.2(4) . . ?
C37 N7 Sm1 122.9(3) . . ?
C48 N7 Sm1 119.9(3) . . ?
C46 N8 C47 117.4(3) . . ?
C46 N8 Sm1 121.6(3) . . ?
C47 N8 Sm1 120.9(2) . . ?
O3 N9 O2 121.5(3) . . ?
O3 N9 O1 121.3(3) . . ?
O2 N9 O1 117.3(3) . . ?
O6 N10 O5 121.7(4) . . ?
O6 N10 O4 121.0(4) . . ?
O5 N10 O4 117.3(3) . . ?
O9 N11 O7 122.4(5) . . ?
O9 N11 O8 120.5(5) . . ?
O7 N11 O8 117.1(4) . . ?
O12 N12 O10 122.5(4) . . ?
O12 N12 O11 120.3(4) . . ?
O10 N12 O11 117.2(4) . . ?
O15 N13 O14 121.7(4) . . ?
O15 N13 O13 120.8(4) . . ?
O14 N13 O13 117.5(3) . . ?
C1 N1 C12 118.1(4) . . ?
C1 N1 Co1 127.7(3) . . ?
C12 N1 Co1 113.6(3) . . ?
C10 N2 C11 117.6(4) . . ?
C10 N2 Co1 129.2(3) . . ?
C11 N2 Co1 113.0(3) . . ?
C13 N3 C24 118.2(4) . . ?
C13 N3 Co1 128.8(3) . . ?
C24 N3 Co1 112.9(3) . . ?
C22 N4 C23 118.2(4) . . ?
C22 N4 Co1 128.1(3) . . ?
C23 N4 Co1 113.8(3) . . ?
C25 N5 C36 118.4(3) . . ?
C25 N5 Co1 128.0(3) . . ?
C36 N5 Co1 113.5(2) . . ?
C34 N6 C35 117.5(4) . . ?
C34 N6 Co1 128.9(3) . . ?
C35 N6 Co1 113.6(2) . . ?
N1 C1 C2 123.2(5) . . ?
N1 C1 H1A 118.4 . . ?
C2 C1 H1A 118.4 . . ?
C3 C2 C1 118.6(5) . . ?
C3 C2 H2A 120.7 . . ?
C1 C2 H2A 120.7 . . ?
C2 C3 C4 120.5(5) . . ?
C2 C3 H3A 119.7 . . ?
C4 C3 H3A 119.7 . . ?
C12 C4 C3 116.4(5) . . ?
C12 C4 C5 119.1(5) . . ?
C3 C4 C5 124.5(5) . . ?
C6 C5 C4 121.8(5) . . ?
C6 C5 H5A 119.1 . . ?
C4 C5 H5A 119.1 . . ?
C5 C6 C7 120.5(5) . . ?
C5 C6 H6A 119.7 . . ?
C7 C6 H6A 119.7 . . ?
C11 C7 C8 117.4(4) . . ?
C11 C7 C6 119.2(5) . . ?
C8 C7 C6 123.4(5) . . ?
C9 C8 C7 119.9(5) . . ?
C9 C8 H8A 120.1 . . ?
C7 C8 H8A 120.1 . . ?
C8 C9 C10 119.1(5) . . ?
C8 C9 H9A 120.5 . . ?
C10 C9 H9A 120.5 . . ?
N2 C10 C9 122.9(4) . . ?
N2 C10 H10A 118.5 . . ?
C9 C10 H10A 118.5 . . ?
N2 C11 C7 123.1(4) . . ?
N2 C11 C12 117.0(4) . . ?
C7 C11 C12 119.9(4) . . ?
N1 C12 C4 123.2(4) . . ?
N1 C12 C11 117.4(4) . . ?
C4 C12 C11 119.4(4) . . ?
N3 C13 C14 123.8(6) . . ?
N3 C13 H13A 118.1 . . ?
C14 C13 H13A 118.1 . . ?
C15 C14 C13 118.4(6) . . ?
C15 C14 H14A 120.8 . . ?
C13 C14 H14A 120.8 . . ?
C14 C15 C16 121.0(5) . . ?
C14 C15 H15A 119.5 . . ?
C16 C15 H15A 119.5 . . ?
C15 C16 C17 124.2(5) . . ?
C15 C16 C24 116.7(5) . . ?
C17 C16 C24 119.1(6) . . ?
C18 C17 C16 121.4(5) . . ?
C18 C17 H17A 119.3 . . ?
C16 C17 H17A 119.3 . . ?
C17 C18 C19 121.3(6) . . ?
C17 C18 H18A 119.4 . . ?
C19 C18 H18A 119.4 . . ?
C23 C19 C20 116.7(5) . . ?
C23 C19 C18 118.6(6) . . ?
C20 C19 C18 124.7(5) . . ?
C21 C20 C19 120.8(5) . . ?
C21 C20 H20A 119.6 . . ?
C19 C20 H20A 119.6 . . ?
C20 C21 C22 119.3(6) . . ?
C20 C21 H21A 120.4 . . ?
C22 C21 H21A 120.4 . . ?
N4 C22 C21 122.1(5) . . ?
N4 C22 H22A 119 . . ?
C21 C22 H22A 119 . . ?
N4 C23 C19 123.0(5) . . ?
N4 C23 C24 117.1(4) . . ?
C19 C23 C24 119.9(4) . . ?
N3 C24 C16 121.9(5) . . ?
N3 C24 C23 118.3(4) . . ?
C16 C24 C23 119.7(4) . . ?
N5 C25 C26 122.4(4) . . ?
N5 C25 H25A 118.8 . . ?
C26 C25 H25A 118.8 . . ?
C27 C26 C25 119.5(4) . . ?
C27 C26 H26A 120.2 . . ?
C25 C26 H26A 120.2 . . ?
C26 C27 C28 120.1(4) . . ?
C26 C27 H27A 119.9 . . ?
C28 C27 H27A 119.9 . . ?
C27 C28 C36 116.8(4) . . ?
C27 C28 C29 124.4(4) . . ?
C36 C28 C29 118.9(4) . . ?
C30 C29 C28 121.3(4) . . ?
C30 C29 H29A 119.4 . . ?
C28 C29 H29A 119.4 . . ?
C29 C30 C31 121.5(4) . . ?
C29 C30 H30A 119.2 . . ?
C31 C30 H30A 119.2 . . ?
C35 C31 C32 117.4(4) . . ?
C35 C31 C30 118.5(4) . . ?
C32 C31 C30 124.1(4) . . ?
C33 C32 C31 119.3(4) . . ?
C33 C32 H32A 120.4 . . ?
C31 C32 H32A 120.4 . . ?
C32 C33 C34 119.9(4) . . ?
C32 C33 H33A 120.1 . . ?
C34 C33 H33A 120.1 . . ?
N6 C34 C33 122.9(4) . . ?
N6 C34 H34A 118.5 . . ?
C33 C34 H34A 118.5 . . ?
N6 C35 C31 123.0(4) . . ?
N6 C35 C36 116.5(3) . . ?
C31 C35 C36 120.5(3) . . ?
N5 C36 C28 122.8(4) . . ?
N5 C36 C35 117.9(3) . . ?
C28 C36 C35 119.3(4) . . ?
N7 C37 C38 124.5(4) . . ?
N7 C37 H37A 117.7 . . ?
C38 C37 H37A 117.7 . . ?
C39 C38 C37 118.9(5) . . ?
C39 C38 H38A 120.5 . . ?
C37 C38 H38A 120.5 . . ?
C38 C39 C40 119.4(4) . . ?
C38 C39 H39A 120.3 . . ?
C40 C39 H39A 120.3 . . ?
C48 C40 C39 117.9(4) . . ?
C48 C40 C41 119.6(4) . . ?
C39 C40 C41 122.5(4) . . ?
C42 C41 C40 120.8(4) . . ?
C42 C41 H41A 119.6 . . ?
C40 C41 H41A 119.6 . . ?
C41 C42 C43 121.2(4) . . ?
C41 C42 H42A 119.4 . . ?
C43 C42 H42A 119.4 . . ?
C44 C43 C47 118.1(4) . . ?
C44 C43 C42 122.2(4) . . ?
C47 C43 C42 119.7(4) . . ?
C45 C44 C43 119.3(4) . . ?
C45 C44 H44A 120.4 . . ?
C43 C44 H44A 120.4 . . ?
C44 C45 C46 119.3(4) . . ?
C44 C45 H45A 120.4 . . ?
C46 C45 H45A 120.4 . . ?
N8 C46 C45 123.8(4) . . ?
N8 C46 H46A 118.1 . . ?
C45 C46 H46A 118.1 . . ?
N8 C47 C43 122.1(3) . . ?
N8 C47 C48 119.0(3) . . ?
C43 C47 C48 118.9(3) . . ?
N7 C48 C40 122.0(4) . . ?
N7 C48 C47 118.3(3) . . ?
C40 C48 C47 119.8(3) . . ?
N14 C49 C50 178.4(11) . . ?
C49 C50 H50A 109.5 . . ?
C49 C50 H50B 109.5 . . ?
H50A C50 H50B 109.5 . . ?
C49 C50 H50C 109.5 . . ?
H50A C50 H50C 109.5 . . ?
H50B C50 H50C 109.5 . . ?
N15 C51 C52 179.4(9) . . ?
C51 C52 H52A 109.5 . . ?
C51 C52 H52B 109.5 . . ?
H52A C52 H52B 109.5 . . ?
C51 C52 H52C 109.5 . . ?
H52A C52 H52C 109.5 . . ?
H52B C52 H52C 109.5 . . ?
N16 C53 C54 178.5(15) . . ?
C53 C54 H54A 109.5 . . ?
C53 C54 H54B 109.5 . . ?
H54A C54 H54B 109.5 . . ?
C53 C54 H54C 109.5 . . ?
H54A C54 H54C 109.5 . . ?
H54B C54 H54C 109.5 . . ?

loop_
_geom_bond_atom_site_label_1
_geom_bond_atom_site_label_2
_geom_bond_distance
_geom_bond_site_symmetry_2
_geom_bond_publ_flag
Sm1 O13 2.532(3) . ?
Sm1 O11 2.556(3) . ?
Sm1 O4 2.562(3) . ?
Sm1 O8 2.564(3) . ?
Sm1 O1 2.588(3) . ?
Sm1 O5 2.628(3) . ?
Sm1 O2 2.640(3) . ?
Sm1 O14 2.655(3) . ?
Sm1 N8 2.669(3) . ?
Sm1 O7 2.684(4) . ?
Sm1 N7 2.693(3) . ?
Sm1 O10 2.708(3) . ?
Co1 N1 2.119(3) . ?
Co1 N5 2.123(3) . ?
Co1 N4 2.123(4) . ?
Co1 N6 2.134(3) . ?
Co1 N2 2.139(3) . ?
Co1 N3 2.155(3) . ?
O1 N9 1.257(4) . ?
O2 N9 1.257(4) . ?
O3 N9 1.232(4) . ?
O4 N10 1.262(4) . ?
O5 N10 1.255(4) . ?
O6 N10 1.229(4) . ?
O7 N11 1.251(5) . ?
O8 N11 1.260(5) . ?
O9 N11 1.220(5) . ?
O10 N12 1.242(5) . ?
O11 N12 1.277(5) . ?
O12 N12 1.221(5) . ?
O13 N13 1.264(5) . ?
O14 N13 1.250(4) . ?
O15 N13 1.226(4) . ?
N7 C37 1.318(5) . ?
N7 C48 1.375(5) . ?
N8 C46 1.329(5) . ?
N8 C47 1.361(5) . ?
N1 C1 1.326(5) . ?
N1 C12 1.354(5) . ?
N2 C10 1.332(5) . ?
N2 C11 1.359(5) . ?
N3 C13 1.323(6) . ?
N3 C24 1.350(6) . ?
N4 C22 1.325(6) . ?
N4 C23 1.371(5) . ?
N5 C25 1.325(5) . ?
N5 C36 1.356(5) . ?
N6 C34 1.323(5) . ?
N6 C35 1.366(5) . ?
C1 C2 1.387(6) . ?
C1 H1A 0.93 . ?
C2 C3 1.362(8) . ?
C2 H2A 0.93 . ?
C3 C4 1.408(7) . ?
C3 H3A 0.93 . ?
C4 C12 1.395(6) . ?
C4 C5 1.428(8) . ?
C5 C6 1.340(9) . ?
C5 H5A 0.93 . ?
C6 C7 1.437(7) . ?
C6 H6A 0.93 . ?
C7 C11 1.394(6) . ?
C7 C8 1.401(7) . ?
C8 C9 1.362(7) . ?
C8 H8A 0.93 . ?
C9 C10 1.396(6) . ?
C9 H9A 0.93 . ?
C10 H10A 0.93 . ?
C11 C12 1.444(6) . ?
C13 C14 1.389(7) . ?
C13 H13A 0.93 . ?
C14 C15 1.345(8) . ?
C14 H14A 0.93 . ?
C15 C16 1.400(8) . ?
C15 H15A 0.93 . ?
C16 C17 1.413(9) . ?
C16 C24 1.419(6) . ?
C17 C18 1.330(9) . ?
C17 H17A 0.93 . ?
C18 C19 1.455(8) . ?
C18 H18A 0.93 . ?
C19 C23 1.392(6) . ?
C19 C20 1.398(9) . ?
C20 C21 1.353(9) . ?
C20 H20A 0.93 . ?
C21 C22 1.404(7) . ?
C21 H21A 0.93 . ?
C22 H22A 0.93 . ?
C23 C24 1.425(6) . ?
C25 C26 1.395(6) . ?
C25 H25A 0.93 . ?
C26 C27 1.360(6) . ?
C26 H26A 0.93 . ?
C27 C28 1.398(6) . ?
C27 H27A 0.93 . ?
C28 C36 1.410(5) . ?
C28 C29 1.431(6) . ?
C29 C30 1.338(7) . ?
C29 H29A 0.93 . ?
C30 C31 1.434(6) . ?
C30 H30A 0.93 . ?
C31 C35 1.397(5) . ?
C31 C32 1.409(6) . ?
C32 C33 1.351(7) . ?
C32 H32A 0.93 . ?
C33 C34 1.398(6) . ?
C33 H33A 0.93 . ?
C34 H34A 0.93 . ?
C35 C36 1.433(5) . ?
C37 C38 1.387(6) . ?
C37 H37A 0.93 . ?
C38 C39 1.356(7) . ?
C38 H38A 0.93 . ?
C39 C40 1.410(6) . ?
C39 H39A 0.93 . ?
C40 C48 1.402(5) . ?
C40 C41 1.434(6) . ?
C41 C42 1.340(7) . ?
C41 H41A 0.93 . ?
C42 C43 1.422(6) . ?
C42 H42A 0.93 . ?
C43 C44 1.402(6) . ?
C43 C47 1.417(5) . ?
C44 C45 1.354(6) . ?
C44 H44A 0.93 . ?
C45 C46 1.400(6) . ?
C45 H45A 0.93 . ?
C46 H46A 0.93 . ?
C47 C48 1.432(5) . ?
N14 C49 1.106(12) . ?
N15 C51 1.110(8) . ?
N16 C53 1.076(12) . ?
C49 C50 1.449(13) . ?
C50 H50A 0.96 . ?
C50 H50B 0.96 . ?
C50 H50C 0.96 . ?
C51 C52 1.424(10) . ?
C52 H52A 0.96 . ?
C52 H52B 0.96 . ?
C52 H52C 0.96 . ?
C53 C54 1.407(12) . ?
C54 H54A 0.96 . ?
C54 H54B 0.96 . ?
C54 H54C 0.96 . ?
